data_2201202
loop_
_publ_author_name
'Kuan, Fong Sheen'
'Dakternieks, Dainis'
'Tiekink, Edward R. T.'

_publ_section_title
;
 Hexameric isopropyloxotin acetate chloroform tetrasolvate
;
_journal_issue 6
_journal_name_full 'Acta Crystallographica Section E'
_journal_page_first m301
_journal_page_last m303
_journal_paper_doi 10.1107/S1600536802008978
_journal_volume 58
_journal_year 2002
_chemical_formula_iupac '[Sn6 O6 (C3 H7)6 (C2 H3 O2)6], 4C H Cl3'
_chemical_formula_moiety 'C30 H60 O18 Sn6, 4(C H Cl3)'
_chemical_formula_sum 'C34 H64 Cl12 O18 Sn6'
_chemical_formula_weight 1898.39
_chemical_name_systematic
;
 ?
;
_space_group_IT_number 14
_symmetry_cell_setting monoclinic
_symmetry_space_group_name_Hall '-P 2ybc'
_symmetry_space_group_name_H-M 'P 1 21/c 1'
_atom_sites_solution_hydrogens geom
_atom_sites_solution_primary direct
_atom_sites_solution_secondary difmap
_audit_creation_method SHELXL-97
_cell_angle_alpha 90.00
_cell_angle_beta 92.007(3)
_cell_angle_gamma 90.00
_cell_formula_units_Z 2
_cell_length_a 13.2736(14)
_cell_length_b 13.5405(16)
_cell_length_c 17.3572(19)
_cell_measurement_reflns_used 25440
_cell_measurement_temperature 193(2)
_cell_measurement_theta_max 30.1
_cell_measurement_theta_min 1.5
_cell_volume 3117.7(6)
_computing_cell_refinement 'SAINT (Bruker, 2000)'
_computing_data_collection 'SMART (Bruker, 2000)'
_computing_data_reduction 'SHELXTL (Bruker, 2000)'
_computing_molecular_graphics 'ORTEPII (Johnson, 1976)'
_computing_publication_material 'SHELXL97 and PLATON (Spek, 2000)'
_computing_structure_refinement 'SHELXL97 (Sheldrick, 1997)'
_computing_structure_solution 'PATTY in DIRDIF92 (Beurskens et al., 1992)'
_diffrn_ambient_temperature 193(2)
_diffrn_measured_fraction_theta_full 0.989
_diffrn_measured_fraction_theta_max 0.989
_diffrn_measurement_device_type 'Bruker AXS SMART CCD'
_diffrn_measurement_method \w
_diffrn_radiation_monochromator graphite
_diffrn_radiation_source 'fine-focus sealed tube'
_diffrn_radiation_type MoK\a
_diffrn_radiation_wavelength 0.71069
_diffrn_reflns_av_R_equivalents 0.051
_diffrn_reflns_av_sigmaI/netI 0.066
_diffrn_reflns_limit_h_max 18
_diffrn_reflns_limit_h_min -17
_diffrn_reflns_limit_k_max 19
_diffrn_reflns_limit_k_min -15
_diffrn_reflns_limit_l_max 20
_diffrn_reflns_limit_l_min -24
_diffrn_reflns_number 25440
_diffrn_reflns_theta_full 30.1
_diffrn_reflns_theta_max 30.1
_diffrn_reflns_theta_min 1.5
_diffrn_standards_decay_% 0
_diffrn_standards_number 0
_exptl_absorpt_coefficient_mu 2.939
_exptl_absorpt_correction_T_max 0.863
_exptl_absorpt_correction_T_min 0.683
_exptl_absorpt_correction_type multi-scan
_exptl_absorpt_process_details '(SADABS; Bruker, 2000)'
_exptl_crystal_colour colourless
_exptl_crystal_density_diffrn 2.022
_exptl_crystal_density_method 'not measured'
_exptl_crystal_description block
_exptl_crystal_F_000 1832
_exptl_crystal_size_max 0.20
_exptl_crystal_size_mid 0.10
_exptl_crystal_size_min 0.05
_refine_diff_density_max 1.33
_refine_diff_density_min -0.71
_refine_ls_extinction_method none
_refine_ls_goodness_of_fit_ref 1.01
_refine_ls_hydrogen_treatment constr
_refine_ls_matrix_type full
_refine_ls_number_parameters 316
_refine_ls_number_reflns 9084
_refine_ls_number_restraints 0
_refine_ls_restrained_S_all 1.01
_refine_ls_R_factor_all 0.065
_refine_ls_R_factor_gt 0.042
_refine_ls_shift/su_max 0.001
_refine_ls_shift/su_mean 0.000
_refine_ls_structure_factor_coef Fsqd
_refine_ls_weighting_details 'calc w = 1/[\s^2^(Fo^2^)+(0.0368P)^2^] where P = (Fo^2^+2Fc^2^)/3'
_refine_ls_weighting_scheme calc
_refine_ls_wR_factor_gt 0.084
_refine_ls_wR_factor_ref 0.091
_reflns_number_gt 6796
_reflns_number_total 9084
_reflns_threshold_expression I>2\s(I)
_cod_data_source_file wn6099.cif
_cod_data_source_block I
_cod_original_sg_symbol_H-M 'P 21/c'
_cod_database_code 2201202
_cod_database_fobs_code 2201202

loop_
_symmetry_equiv_pos_as_xyz
'x, y, z'
'-x, y+1/2, -z+1/2'
'-x, -y, -z'
'x, -y-1/2, z-1/2'

loop_
_atom_site_label
_atom_site_fract_x
_atom_site_fract_y
_atom_site_fract_z
_atom_site_U_iso_or_equiv
_atom_site_adp_type
_atom_site_calc_flag
_atom_site_refinement_flags
_atom_site_occupancy
_atom_site_disorder_assembly
_atom_site_disorder_group
_atom_site_type_symbol
Sn1 -0.15982(2) 0.06291(2) 0.551298(16) 0.01713(7) Uani d . 1 . . Sn
Sn2 0.05108(2) 0.01965(2) 0.639897(16) 0.01706(7) Uani d . 1 . . Sn
Sn3 0.09790(2) 0.15655(2) 0.495538(16) 0.01682(7) Uani d . 1 . . Sn
Cl1 0.55261(12) 0.21831(13) 0.73749(10) 0.0601(4) Uani d . 1 . . Cl
Cl2 0.44219(14) 0.09192(14) 0.63131(10) 0.0616(4) Uani d . 1 . . Cl
Cl3 0.54342(15) 0.00896(14) 0.76583(10) 0.0652(5) Uani d . 1 . . Cl
Cl4 0.45731(13) 0.35390(14) 0.55989(12) 0.0687(5) Uani d . 1 . . Cl
Cl5 0.28630(14) 0.48248(13) 0.54934(10) 0.0602(4) Uani d . 1 . . Cl
Cl6 0.38157(15) 0.42224(14) 0.41133(10) 0.0673(5) Uani d . 1 . . Cl
O1 -0.0184(2) 0.1262(2) 0.57069(16) 0.0183(6) Uani d . 1 . . O
O2 -0.0759(2) -0.0563(2) 0.59474(15) 0.0180(6) Uani d . 1 . . O
O3 0.1467(2) 0.0252(2) 0.54708(16) 0.0191(6) Uani d . 1 . . O
O4 -0.1925(2) 0.0999(2) 0.66962(17) 0.0253(7) Uani d . 1 . . O
O5 -0.0450(2) 0.0671(2) 0.73157(17) 0.0235(7) Uani d . 1 . . O
O6 0.1410(2) 0.1383(2) 0.69017(17) 0.0257(7) Uani d . 1 . . O
O7 0.1771(2) 0.2330(2) 0.58902(16) 0.0249(7) Uani d . 1 . . O
O8 0.2487(2) 0.1756(2) 0.45239(18) 0.0241(7) Uani d . 1 . . O
O9 0.2959(2) 0.0207(2) 0.42572(18) 0.0235(7) Uani d . 1 . . O
C1 -0.1356(4) 0.0937(3) 0.7296(3) 0.0241(9) Uani d . 1 . . C
C2 -0.1815(4) 0.1204(4) 0.8043(3) 0.0361(12) Uani d . 1 . . C
H2A -0.2521 0.1394 0.7948 0.054 Uiso calc R 1 . . H
H2B -0.1443 0.1758 0.8279 0.054 Uiso calc R 1 . . H
H2C -0.1781 0.0634 0.8391 0.054 Uiso calc R 1 . . H
C3 0.1828(3) 0.2113(4) 0.6598(3) 0.0239(9) Uani d . 1 . . C
C4 0.2442(4) 0.2794(4) 0.7117(3) 0.0364(12) Uani d . 1 . . C
H4A 0.2717 0.3331 0.6809 0.055 Uiso calc R 1 . . H
H4B 0.2996 0.2423 0.7367 0.055 Uiso calc R 1 . . H
H4C 0.2012 0.3070 0.7510 0.055 Uiso calc R 1 . . H
C5 0.3115(3) 0.1124(4) 0.4301(2) 0.0241(9) Uani d . 1 . . C
C6 0.4113(4) 0.1502(4) 0.4049(3) 0.0389(13) Uani d . 1 . . C
H6A 0.4528 0.0947 0.3886 0.058 Uiso calc R 1 . . H
H6B 0.4457 0.1846 0.4480 0.058 Uiso calc R 1 . . H
H6C 0.4005 0.1962 0.3618 0.058 Uiso calc R 1 . . H
C7 -0.2387(3) 0.1866(3) 0.5006(3) 0.0247(9) Uani d . 1 . . C
H7 -0.1910 0.2193 0.4653 0.030 Uiso calc R 1 . . H
C8 -0.2667(4) 0.2636(4) 0.5601(3) 0.0428(14) Uani d . 1 . . C
H8A -0.2065 0.2821 0.5911 0.064 Uiso calc R 1 . . H
H8B -0.3174 0.2361 0.5938 0.064 Uiso calc R 1 . . H
H8C -0.2942 0.3222 0.5337 0.064 Uiso calc R 1 . . H
C9 -0.3286(4) 0.1547(5) 0.4517(3) 0.0449(14) Uani d . 1 . . C
H9A -0.3078 0.1050 0.4144 0.067 Uiso calc R 1 . . H
H9B -0.3571 0.2120 0.4242 0.067 Uiso calc R 1 . . H
H9C -0.3796 0.1263 0.4847 0.067 Uiso calc R 1 . . H
C10 0.1208(3) -0.0964(3) 0.7072(3) 0.0252(9) Uani d . 1 . . C
H10 0.1412 -0.1484 0.6699 0.030 Uiso calc R 1 . . H
C11 0.0456(4) -0.1449(4) 0.7600(3) 0.0395(13) Uani d . 1 . . C
H11A -0.0144 -0.1654 0.7295 0.059 Uiso calc R 1 . . H
H11B 0.0260 -0.0975 0.7995 0.059 Uiso calc R 1 . . H
H11C 0.0767 -0.2028 0.7849 0.059 Uiso calc R 1 . . H
C12 0.2162(4) -0.0639(4) 0.7504(3) 0.0400(13) Uani d . 1 . . C
H12A 0.2621 -0.0336 0.7143 0.060 Uiso calc R 1 . . H
H12B 0.2488 -0.1213 0.7749 0.060 Uiso calc R 1 . . H
H12C 0.1992 -0.0157 0.7900 0.060 Uiso calc R 1 . . H
C13 0.0328(3) 0.2876(3) 0.4458(3) 0.0233(9) Uani d . 1 . . C
H13 -0.0296 0.2665 0.4163 0.028 Uiso calc R 1 . . H
C14 -0.0014(4) 0.3583(4) 0.5089(3) 0.0390(13) Uani d . 1 . . C
H14A -0.0444 0.3227 0.5443 0.059 Uiso calc R 1 . . H
H14B -0.0395 0.4131 0.4852 0.059 Uiso calc R 1 . . H
H14C 0.0578 0.3843 0.5375 0.059 Uiso calc R 1 . . H
C15 0.0983(4) 0.3397(4) 0.3890(3) 0.0390(13) Uani d . 1 . . C
H15A 0.1187 0.2928 0.3494 0.059 Uiso calc R 1 . . H
H15B 0.1585 0.3660 0.4161 0.059 Uiso calc R 1 . . H
H15C 0.0604 0.3940 0.3645 0.059 Uiso calc R 1 . . H
C16 0.5475(4) 0.1013(4) 0.6944(3) 0.0390(13) Uani d . 1 . . C
H16 0.6096 0.0916 0.6644 0.047 Uiso calc R 1 . . H
C17 0.3504(4) 0.3870(4) 0.5044(3) 0.0393(12) Uani d . 1 . . C
H17 0.3047 0.3283 0.5004 0.047 Uiso calc R 1 . . H

loop_
_atom_site_aniso_label
_atom_site_aniso_U_11
_atom_site_aniso_U_22
_atom_site_aniso_U_33
_atom_site_aniso_U_12
_atom_site_aniso_U_13
_atom_site_aniso_U_23
Sn1 0.01496(13) 0.01916(15) 0.01732(14) 0.00026(11) 0.00110(10) -0.00110(10)
Sn2 0.01705(14) 0.01957(15) 0.01451(13) -0.00099(11) -0.00036(10) 0.00010(10)
Sn3 0.01678(14) 0.01707(14) 0.01664(14) -0.00179(11) 0.00096(10) -0.00014(10)
Cl1 0.0550(10) 0.0567(11) 0.0685(11) 0.0016(8) 0.0039(8) -0.0209(8)
Cl2 0.0696(11) 0.0547(11) 0.0596(10) 0.0042(8) -0.0134(9) -0.0054(8)
Cl3 0.0835(13) 0.0673(12) 0.0456(9) 0.0087(10) 0.0125(9) 0.0129(8)
Cl4 0.0573(10) 0.0604(12) 0.0866(13) 0.0059(8) -0.0240(9) -0.0128(9)
Cl5 0.0739(11) 0.0438(10) 0.0636(11) 0.0094(8) 0.0143(9) -0.0074(8)
Cl6 0.0941(13) 0.0589(11) 0.0503(10) -0.0209(10) 0.0238(9) 0.0023(8)
O1 0.0163(14) 0.0199(16) 0.0186(15) -0.0003(11) 0.0019(11) -0.0013(11)
O2 0.0186(14) 0.0203(16) 0.0150(14) -0.0007(12) -0.0005(11) -0.0007(11)
O3 0.0183(14) 0.0206(16) 0.0185(14) 0.0003(12) 0.0012(11) -0.0004(11)
O4 0.0239(16) 0.0331(19) 0.0193(16) 0.0017(14) 0.0059(13) -0.0021(13)
O5 0.0226(15) 0.0293(18) 0.0185(15) -0.0012(13) -0.0001(12) -0.0011(12)
O6 0.0283(17) 0.0304(19) 0.0184(15) -0.0073(14) -0.0009(13) -0.0021(12)
O7 0.0299(17) 0.0263(18) 0.0183(15) -0.0078(13) -0.0009(13) -0.0025(12)
O8 0.0189(15) 0.0251(18) 0.0287(17) -0.0047(12) 0.0038(13) -0.0028(13)
O9 0.0176(15) 0.0271(18) 0.0261(16) -0.0012(13) 0.0043(12) -0.0026(13)
C1 0.032(2) 0.020(2) 0.021(2) -0.0047(18) 0.0056(19) -0.0002(16)
C2 0.030(3) 0.055(4) 0.024(2) -0.004(2) 0.007(2) -0.010(2)
C3 0.018(2) 0.028(3) 0.025(2) -0.0005(18) -0.0006(17) -0.0047(18)
C4 0.041(3) 0.039(3) 0.029(3) -0.016(2) -0.002(2) -0.004(2)
C5 0.018(2) 0.035(3) 0.019(2) -0.0044(19) 0.0021(17) -0.0022(18)
C6 0.023(2) 0.035(3) 0.060(4) -0.007(2) 0.013(2) -0.005(3)
C7 0.020(2) 0.026(2) 0.029(2) -0.0011(18) -0.0021(18) 0.0039(18)
C8 0.055(4) 0.032(3) 0.042(3) 0.018(3) 0.009(3) 0.004(2)
C9 0.030(3) 0.049(4) 0.055(4) 0.005(2) -0.014(3) 0.013(3)
C10 0.029(2) 0.025(2) 0.022(2) 0.0044(19) 0.0000(18) 0.0036(17)
C11 0.045(3) 0.040(3) 0.034(3) 0.000(2) 0.007(2) 0.016(2)
C12 0.030(3) 0.044(3) 0.045(3) 0.004(2) -0.015(2) 0.007(3)
C13 0.022(2) 0.022(2) 0.026(2) -0.0017(18) -0.0021(18) 0.0025(17)
C14 0.053(3) 0.022(3) 0.043(3) 0.005(2) 0.009(3) -0.001(2)
C15 0.040(3) 0.041(3) 0.036(3) -0.004(2) 0.006(2) 0.020(2)
C16 0.041(3) 0.040(3) 0.037(3) 0.002(2) 0.010(2) -0.002(2)
C17 0.045(3) 0.031(3) 0.042(3) -0.007(2) 0.003(3) -0.001(2)

loop_
_atom_type_symbol
_atom_type_description
_atom_type_scat_dispersion_real
_atom_type_scat_dispersion_imag
_atom_type_scat_source
C C 0.0033 0.0016 'International Tables Vol C Tables 4.2.6.8 and 6.1.1.4'
H H 0.0000 0.0000 'International Tables Vol C Tables 4.2.6.8 and 6.1.1.4'
O O 0.0106 0.0060 'International Tables Vol C Tables 4.2.6.8 and 6.1.1.4'
Sn Sn -0.6537 1.4246 'International Tables Vol C Tables 4.2.6.8 and 6.1.1.4'
Cl Cl 0.1484 0.1585 'International Tables Vol C Tables 4.2.6.8 and 6.1.1.4'

loop_
_geom_angle_atom_site_label_1
_geom_angle_atom_site_label_2
_geom_angle_atom_site_label_3
_geom_angle_site_symmetry_1
_geom_angle_site_symmetry_3
_geom_angle
_geom_angle_publ_flag
O1 Sn1 O2 . . 78.08(11) y
O1 Sn1 O3 . 3_556 105.45(11) y
O1 Sn1 O4 . . 87.76(11) y
O1 Sn1 O9 . 3_556 158.91(11) y
O1 Sn1 C7 . . 99.73(14) y
O2 Sn1 O3 . 3_556 78.19(11) y
O2 Sn1 O4 . . 87.63(11) y
O2 Sn1 C7 . . 176.09(14) y
O2 Sn1 O9 . 3_556 88.13(11) y
O3 Sn1 O4 3_556 . 157.93(12) y
O3 Sn1 O9 3_556 3_556 86.93(11) y
O3 Sn1 C7 3_556 . 99.41(15) y
O4 Sn1 O9 . 3_556 75.68(12) y
O4 Sn1 C7 . . 95.55(15) y
O9 Sn1 C7 3_556 . 94.85(15) y
O1 Sn2 O2 . . 77.87(11) y
O1 Sn2 O3 . . 78.33(11) y
O1 Sn2 O5 . . 87.59(11) y
O1 Sn2 O6 . . 86.84(12) y
O1 Sn2 C10 . . 177.03(15) y
O2 Sn2 O3 . . 103.38(11) y
O2 Sn2 O5 . . 86.21(11) y
O2 Sn2 O6 . . 159.38(12) y
O2 Sn2 C10 . . 99.76(15) y
O3 Sn2 O5 . . 160.70(12) y
O3 Sn2 O6 . . 86.71(11) y
O3 Sn2 C10 . . 100.62(14) y
O5 Sn2 O6 . . 79.33(12) y
O5 Sn2 C10 . . 94.06(15) y
O6 Sn2 C10 . . 95.89(15) y
O1 Sn3 O3 . . 77.90(11) y
O1 Sn3 O2 . 3_556 104.68(11) y
O1 Sn3 O7 . . 88.63(11) y
O1 Sn3 O8 . . 160.61(11) y
O1 Sn3 C13 . . 96.74(14) y
O2 Sn3 O3 3_556 . 78.48(11) y
O2 Sn3 O7 3_556 . 157.70(11) y
O2 Sn3 O8 3_556 . 85.68(11) y
O2 Sn3 C13 3_556 . 101.11(14) y
O3 Sn3 O7 . . 87.17(12) y
O3 Sn3 O8 . . 88.45(11) y
O3 Sn3 C13 . . 174.24(14) y
O7 Sn3 O8 . . 76.88(11) y
O7 Sn3 C13 . . 94.85(15) y
O8 Sn3 C13 . . 97.25(14) y
Sn1 O1 Sn2 . . 100.79(12) y
Sn1 O1 Sn3 . . 131.30(14) y
Sn2 O1 Sn3 . . 100.05(12) y
Sn1 O2 Sn2 . . 99.63(12) y
Sn1 O2 Sn3 . 3_556 99.98(11) y
Sn2 O2 Sn3 . 3_556 133.42(13) y
Sn1 O3 Sn2 3_556 . 132.72(15) y
Sn1 O3 Sn3 3_556 . 99.77(12) y
Sn2 O3 Sn3 . . 100.02(12) y
Sn1 O4 C1 . . 128.9(3) y
Sn2 O5 C1 . . 130.7(3) y
Sn2 O6 C3 . . 131.2(3) y
Sn3 O7 C3 . . 129.0(3) y
Sn3 O8 C5 . . 130.4(3) y
Sn1 O9 C5 3_556 . 129.5(3) y
O4 C1 O5 . . 125.8(4) y
O5 C1 C2 . . 117.6(4) ?
O4 C1 C2 . . 116.5(4) ?
C1 C2 H2A . . 109.5 ?
C1 C2 H2B . . 109.5 ?
H2A C2 H2B . . 109.5 ?
C1 C2 H2C . . 109.5 ?
H2A C2 H2C . . 109.5 ?
H2B C2 H2C . . 109.5 ?
O6 C3 O7 . . 125.3(4) y
O6 C3 C4 . . 117.9(4) ?
O7 C3 C4 . . 116.8(4) ?
C3 C4 H4A . . 109.5 ?
C3 C4 H4B . . 109.5 ?
H4A C4 H4B . . 109.5 ?
C3 C4 H4C . . 109.5 ?
H4A C4 H4C . . 109.5 ?
H4B C4 H4C . . 109.5 ?
O8 C5 O9 . . 125.2(4) y
O8 C5 C6 . . 117.1(4) ?
O9 C5 C6 . . 117.7(4) ?
C5 C6 H6A . . 109.5 ?
C5 C6 H6B . . 109.5 ?
H6A C6 H6B . . 109.5 ?
C5 C6 H6C . . 109.5 ?
H6A C6 H6C . . 109.5 ?
H6B C6 H6C . . 109.5 ?
C8 C7 C9 . . 111.8(4) ?
C8 C7 Sn1 . . 112.5(3) ?
C9 C7 Sn1 . . 111.9(3) ?
C8 C7 H7 . . 106.7 ?
C9 C7 H7 . . 106.7 ?
Sn1 C7 H7 . . 106.7 ?
C7 C8 H8A . . 109.5 ?
C7 C8 H8B . . 109.5 ?
H8A C8 H8B . . 109.5 ?
C7 C8 H8C . . 109.5 ?
H8A C8 H8C . . 109.5 ?
H8B C8 H8C . . 109.5 ?
C7 C9 H9A . . 109.5 ?
C7 C9 H9B . . 109.5 ?
H9A C9 H9B . . 109.5 ?
C7 C9 H9C . . 109.5 ?
H9A C9 H9C . . 109.5 ?
H9B C9 H9C . . 109.5 ?
C12 C10 C11 . . 112.4(4) ?
C12 C10 Sn2 . . 113.2(3) ?
C11 C10 Sn2 . . 111.2(3) ?
C12 C10 H10 . . 106.5 ?
C11 C10 H10 . . 106.5 ?
Sn2 C10 H10 . . 106.5 ?
C10 C11 H11A . . 109.5 ?
C10 C11 H11B . . 109.5 ?
H11A C11 H11B . . 109.5 ?
C10 C11 H11C . . 109.5 ?
H11A C11 H11C . . 109.5 ?
H11B C11 H11C . . 109.5 ?
C10 C12 H12A . . 109.5 ?
C10 C12 H12B . . 109.5 ?
H12A C12 H12B . . 109.5 ?
C10 C12 H12C . . 109.5 ?
H12A C12 H12C . . 109.5 ?
H12B C12 H12C . . 109.5 ?
C15 C13 C14 . . 111.5(4) ?
C15 C13 Sn3 . . 114.6(3) ?
C14 C13 Sn3 . . 110.8(3) ?
C15 C13 H13 . . 106.5 ?
C14 C13 H13 . . 106.5 ?
Sn3 C13 H13 . . 106.5 ?
C13 C14 H14A . . 109.5 ?
C13 C14 H14B . . 109.5 ?
H14A C14 H14B . . 109.5 ?
C13 C14 H14C . . 109.5 ?
H14A C14 H14C . . 109.5 ?
H14B C14 H14C . . 109.5 ?
C13 C15 H15A . . 109.5 ?
C13 C15 H15B . . 109.5 ?
H15A C15 H15B . . 109.5 ?
C13 C15 H15C . . 109.5 ?
H15A C15 H15C . . 109.5 ?
H15B C15 H15C . . 109.5 ?
Cl2 C16 Cl1 . . 110.5(3) ?
Cl2 C16 Cl3 . . 110.2(3) ?
Cl1 C16 Cl3 . . 110.1(3) ?
Cl2 C16 H16 . . 108.7 ?
Cl1 C16 H16 . . 108.7 ?
Cl3 C16 H16 . . 108.7 ?
Cl5 C17 Cl4 . . 110.1(3) ?
Cl5 C17 Cl6 . . 110.2(3) ?
Cl4 C17 Cl6 . . 111.4(3) ?
Cl5 C17 H17 . . 108.4 ?
Cl4 C17 H17 . . 108.4 ?
Cl6 C17 H17 . . 108.4 ?

loop_
_geom_bond_atom_site_label_1
_geom_bond_atom_site_label_2
_geom_bond_site_symmetry_2
_geom_bond_distance
_geom_bond_publ_flag
Sn1 O1 . 2.081(3) y
Sn1 O2 . 2.087(3) y
Sn1 O3 3_556 2.096(3) y
Sn1 O4 . 2.172(3) y
Sn1 O9 3_556 2.180(3) y
Sn1 C7 . 2.147(5) y
Sn2 O1 . 2.073(3) y
Sn2 O2 . 2.103(3) y
Sn2 O3 . 2.087(3) y
Sn2 O5 . 2.171(3) y
Sn2 O6 . 2.166(3) y
Sn2 C10 . 2.148(4) y
Sn3 O1 . 2.096(3) y
Sn3 O2 3_556 2.086(3) y
Sn3 O3 . 2.083(3) y
Sn3 O7 . 2.166(3) y
Sn3 O8 . 2.177(3) y
Sn3 C13 . 2.142(4) y
Cl1 C16 . 1.752(6) ?
Cl2 C16 . 1.750(6) ?
Cl3 C16 . 1.762(6) ?
Cl4 C17 . 1.745(6) ?
Cl5 C17 . 1.747(6) ?
Cl6 C17 . 1.748(6) ?
O2 Sn3 3_556 2.086(3) ?
O3 Sn1 3_556 2.096(3) ?
O4 C1 . 1.267(5) ?
O5 C1 . 1.255(5) ?
O6 C3 . 1.259(5) ?
O7 C3 . 1.263(5) ?
O8 C5 . 1.265(5) ?
O9 C5 . 1.261(6) ?
O9 Sn1 3_556 2.180(3) ?
C1 C2 . 1.496(6) ?
C2 H2A . 0.9800 ?
C2 H2B . 0.9800 ?
C2 H2C . 0.9800 ?
C3 C4 . 1.507(6) ?
C4 H4A . 0.9800 ?
C4 H4B . 0.9800 ?
C4 H4C . 0.9800 ?
C5 C6 . 1.499(6) ?
C6 H6A . 0.9800 ?
C6 H6B . 0.9800 ?
C6 H6C . 0.9800 ?
C7 C8 . 1.523(7) ?
C7 C9 . 1.504(7) ?
C7 H7 . 1.0000 ?
C8 H8A . 0.9800 ?
C8 H8B . 0.9800 ?
C8 H8C . 0.9800 ?
C9 H9A . 0.9800 ?
C9 H9B . 0.9800 ?
C9 H9C . 0.9800 ?
C10 C12 . 1.514(6) ?
C10 C11 . 1.527(6) ?
C10 H10 . 1.0000 ?
C11 H11A . 0.9800 ?
C11 H11B . 0.9800 ?
C11 H11C . 0.9800 ?
C12 H12A . 0.9800 ?
C12 H12B . 0.9800 ?
C12 H12C . 0.9800 ?
C13 C15 . 1.513(6) ?
C13 C14 . 1.535(7) ?
C13 H13 . 1.0000 ?
C14 H14A . 0.9800 ?
C14 H14B . 0.9800 ?
C14 H14C . 0.9800 ?
C15 H15A . 0.9800 ?
C15 H15B . 0.9800 ?
C15 H15C . 0.9800 ?
C16 H16 . 1.0000 ?
C17 H17 . 1.0000 ?
